data_4330007
loop_
_publ_author_name
'Averi Guha'
'Tanmay Chattopadhyay'
'Nanda Dulal Paul'
'Madhuparna Mukherjee'
'Somen Goswami'
'Tapan Kumar Mondal'
'Ennio Zangrando'
'Debasis Das'

_publ_section_title
;
 Radical Pathway in Catecholase Activity with Zinc-Based Model Complexes
 of Compartmental Ligands
;
_journal_name_full 'Inorganic Chemistry'
_journal_page_first 8750
_journal_page_last 8759
_journal_paper_doi 10.1021/ic300400v
_journal_volume 51
_journal_year 2012
_chemical_formula_moiety 'C21 H38 N7 O6 Zn2, 3(N O3), 2(H2 O)'
_chemical_formula_sum 'C21 H42 N10 O17 Zn2'
_chemical_formula_weight 837.39
_chemical_name_systematic
;
 ?
;
_space_group_IT_number 33
_symmetry_cell_setting orthorhombic
_symmetry_space_group_name_Hall 'P 2c -2n'
_symmetry_space_group_name_H-M 'P n a 21'
_atom_sites_solution_hydrogens geom
_atom_sites_solution_primary direct
_atom_sites_solution_secondary difmap
_audit_creation_method SHELXL-97
_cell_angle_alpha 90.00
_cell_angle_beta 90.00
_cell_angle_gamma 90.00
_cell_formula_units_Z 4
_cell_length_a 8.752(2)
_cell_length_b 40.166(9)
_cell_length_c 9.726(2)
_cell_measurement_temperature 293(2)
_cell_volume 3419.0(13)
_computing_cell_refinement 'Denzo (Otwinowski & Minor 1997)'
_computing_data_collection 'XPRESS (MacScience, 2002)'
_computing_data_reduction 'Denzo and Scalepack (Otwinowski & Minor 1997)'
_computing_molecular_graphics 'Ortep3 for Windows (Farrugia,1997)'
_computing_publication_material 'Wingx 1.80.05 (Farrugia, 1999)'
_computing_structure_refinement 'SHELX97 (Sheldrick, 2008)'
_computing_structure_solution 'SHELX97 (Sheldrick, 2008)'
_diffrn_ambient_temperature 293(2)
_diffrn_measured_fraction_theta_full 0.942
_diffrn_measured_fraction_theta_max 0.942
_diffrn_measurement_device_type 'Enraf-Nonius dip1030 image plate  diffractometer'
_diffrn_measurement_method '\f-scans with narrow frames'
_diffrn_radiation_monochromator graphite
_diffrn_radiation_source 'fine-focus sealed tube'
_diffrn_radiation_type MoK\a
_diffrn_radiation_wavelength 0.71073
_diffrn_reflns_av_R_equivalents 0.0634
_diffrn_reflns_av_sigmaI/netI 0.0821
_diffrn_reflns_limit_h_max 8
_diffrn_reflns_limit_h_min -8
_diffrn_reflns_limit_k_max 44
_diffrn_reflns_limit_k_min -44
_diffrn_reflns_limit_l_max 10
_diffrn_reflns_limit_l_min -10
_diffrn_reflns_number 22993
_diffrn_reflns_theta_full 23.26
_diffrn_reflns_theta_max 23.26
_diffrn_reflns_theta_min 2.15
_exptl_absorpt_coefficient_mu 1.490
_exptl_absorpt_correction_T_max 0.7891
_exptl_absorpt_correction_T_min 0.5469
_exptl_absorpt_correction_type refdelf
_exptl_absorpt_process_details
;
Parkin S,Moezzi B & Hope H, (1995) J. Appl. Cryst. 28, 53-56
cubic fit to sin(theta)/lambda - 24 parameters
;
_exptl_crystal_colour green
_exptl_crystal_density_diffrn 1.627
_exptl_crystal_description needle
_exptl_crystal_F_000 1736
_exptl_crystal_size_max 0.43
_exptl_crystal_size_mid 0.25
_exptl_crystal_size_min 0.25
_refine_diff_density_max 0.316
_refine_diff_density_min -0.235
_refine_diff_density_rms 0.048
_refine_ls_abs_structure_details 'Flack H D (1983), Acta Cryst. A39, 876-881'
_refine_ls_abs_structure_Flack 0.53(2)
_refine_ls_extinction_method none
_refine_ls_goodness_of_fit_ref 0.917
_refine_ls_hydrogen_treatment mixed
_refine_ls_matrix_type full
_refine_ls_number_parameters 468
_refine_ls_number_reflns 3753
_refine_ls_number_restraints 7
_refine_ls_restrained_S_all 0.916
_refine_ls_R_factor_all 0.0721
_refine_ls_R_factor_gt 0.0424
_refine_ls_shift/su_max 0.000
_refine_ls_shift/su_mean 0.000
_refine_ls_structure_factor_coef Fsqd
_refine_ls_weighting_details 'calc w=1/[\s^2^(Fo^2^)+(0.0479P)^2^+0.0000P] where P=(Fo^2^+2Fc^2^)/3'
_refine_ls_weighting_scheme calc
_refine_ls_wR_factor_gt 0.0931
_refine_ls_wR_factor_ref 0.1033
_reflns_number_gt 2302
_reflns_number_total 3753
_reflns_threshold_expression >2\s(I)
_cod_data_source_file ic300400v_si_001_1.cif
_cod_data_source_block 1
_cod_database_code 4330007

loop_
_symmetry_equiv_pos_as_xyz
'x, y, z'
'-x, -y, z+1/2'
'-x+1/2, y+1/2, z+1/2'
'x+1/2, -y+1/2, z'

loop_
_atom_site_label
_atom_site_type_symbol
_atom_site_fract_x
_atom_site_fract_y
_atom_site_fract_z
_atom_site_U_iso_or_equiv
_atom_site_adp_type
_atom_site_occupancy
_atom_site_symmetry_multiplicity
_atom_site_calc_flag
_atom_site_refinement_flags
Zn1 Zn 0.61998(13) 0.15553(3) 0.56861(10) 0.0757(4) Uani 1 1 d .
Zn2 Zn 0.83516(12) 0.12636(3) 0.77641(10) 0.0673(3) Uani 1 1 d .
O1W O 1.0483(8) 0.1311(2) 0.6818(8) 0.084(2) Uani 1 1 d D
H1A H 1.129(8) 0.135(3) 0.728(11) 0.126 Uiso 1 1 d D
H1B H 1.050(13) 0.1495(16) 0.638(11) 0.126 Uiso 1 1 d D
O1 O 0.7521(8) 0.17273(19) 0.7289(5) 0.084(2) Uani 1 1 d .
O2 O 0.7305(6) 0.11453(15) 0.6033(5) 0.0637(16) Uani 1 1 d D
H2 H 0.806(6) 0.111(2) 0.554(8) 0.076 Uiso 1 1 d D
N1 N 0.5872(9) 0.2044(2) 0.5224(7) 0.076(2) Uani 1 1 d .
N2 N 0.8887(9) 0.1465(2) 0.9625(7) 0.069(2) Uani 1 1 d .
N3 N 0.5116(9) 0.1471(2) 0.3631(7) 0.068(2) Uani 1 1 d .
N4 N 0.8551(9) 0.0789(2) 0.8907(6) 0.069(2) Uani 1 1 d .
N5 N 0.3788(9) 0.0816(2) 0.3412(7) 0.074(2) Uani 1 1 d .
H5A H 0.3567 0.0621 0.3825 0.089 Uiso 1 1 calc R
H5B H 0.3454 0.0805 0.2538 0.089 Uiso 1 1 calc R
N6 N 0.8570(11) 0.0242(2) 0.6987(8) 0.084(3) Uani 1 1 d .
H6A H 0.8724 0.0060 0.7509 0.101 Uiso 1 1 calc R
H6B H 0.8511 0.0175 0.6105 0.101 Uiso 1 1 calc R
C1 C 0.7494(10) 0.2010(3) 0.7931(10) 0.071(2) Uani 1 1 d .
C2 C 0.6886(11) 0.2302(3) 0.7293(9) 0.073(3) Uani 1 1 d .
C3 C 0.6981(12) 0.2601(3) 0.7948(13) 0.093(3) Uani 1 1 d .
H3 H 0.6633 0.2790 0.7490 0.112 Uiso 1 1 calc R
C4 C 0.7568(15) 0.2639(3) 0.9263(12) 0.101(4) Uani 1 1 d .
C5 C 0.7657(17) 0.2974(3) 0.9936(15) 0.145(5) Uani 1 1 d .
H5C H 0.6883 0.3117 0.9560 0.218 Uiso 1 1 calc R
H5D H 0.8646 0.3070 0.9771 0.218 Uiso 1 1 calc R
H5E H 0.7500 0.2950 1.0908 0.218 Uiso 1 1 calc R
C6 C 0.8135(12) 0.2353(3) 0.9888(10) 0.095(4) Uani 1 1 d .
H6 H 0.8550 0.2372 1.0765 0.114 Uiso 1 1 calc R
C7 C 0.8119(11) 0.2039(3) 0.9282(8) 0.070(3) Uani 1 1 d .
C8 C 0.8705(11) 0.1759(3) 1.0073(10) 0.077(3) Uani 1 1 d .
H8 H 0.8969 0.1799 1.0984 0.093 Uiso 1 1 calc R
C9 C 0.9490(11) 0.1206(3) 1.0563(10) 0.084(3) Uani 1 1 d .
H9A H 0.9434 0.1283 1.1508 0.101 Uiso 1 1 calc R
H9B H 1.0550 0.1160 1.0347 0.101 Uiso 1 1 calc R
C10 C 0.8558(13) 0.0901(3) 1.0390(9) 0.094(3) Uani 1 1 d .
H10A H 0.7519 0.0945 1.0685 0.112 Uiso 1 1 calc R
H10B H 0.8970 0.0725 1.0964 0.112 Uiso 1 1 calc R
C11 C 0.7272(12) 0.0546(3) 0.8773(10) 0.082(3) Uani 1 1 d .
H11A H 0.6322 0.0659 0.8993 0.098 Uiso 1 1 calc R
H11B H 0.7416 0.0370 0.9441 0.098 Uiso 1 1 calc R
C12 C 0.7133(13) 0.0394(3) 0.7377(11) 0.091(4) Uani 1 1 d .
H12C H 0.6332 0.0227 0.7382 0.109 Uiso 1 1 calc R
H12D H 0.6859 0.0564 0.6713 0.109 Uiso 1 1 calc R
C13 C 0.9855(13) 0.0463(3) 0.7138(9) 0.075(3) Uani 1 1 d .
H13A H 0.9758 0.0644 0.6482 0.090 Uiso 1 1 calc R
H13B H 1.0785 0.0342 0.6923 0.090 Uiso 1 1 calc R
C14 C 0.9987(12) 0.0608(3) 0.8584(10) 0.077(3) Uani 1 1 d .
H14A H 1.0149 0.0431 0.9245 0.093 Uiso 1 1 calc R
H14B H 1.0849 0.0759 0.8631 0.093 Uiso 1 1 calc R
C15 C 0.6154(11) 0.2296(3) 0.5933(11) 0.084(3) Uani 1 1 d .
H15 H 0.5872 0.2501 0.5563 0.101 Uiso 1 1 calc R
C16 C 0.5109(12) 0.2086(3) 0.3852(10) 0.092(3) Uani 1 1 d .
H16A H 0.4010 0.2098 0.3968 0.111 Uiso 1 1 calc R
H16B H 0.5454 0.2289 0.3417 0.111 Uiso 1 1 calc R
C17 C 0.5517(12) 0.1793(2) 0.2984(9) 0.081(3) Uani 1 1 d .
H17A H 0.4991 0.1812 0.2110 0.097 Uiso 1 1 calc R
H17B H 0.6606 0.1798 0.2803 0.097 Uiso 1 1 calc R
C18 C 0.5859(11) 0.1202(2) 0.2862(10) 0.070(2) Uani 1 1 d .
H18A H 0.6958 0.1232 0.2900 0.084 Uiso 1 1 calc R
H18B H 0.5550 0.1214 0.1906 0.084 Uiso 1 1 calc R
C19 C 0.5466(10) 0.0867(3) 0.3419(10) 0.075(3) Uani 1 1 d .
H19A H 0.5952 0.0697 0.2865 0.090 Uiso 1 1 calc R
H19B H 0.5848 0.0848 0.4351 0.090 Uiso 1 1 calc R
C20 C 0.2981(10) 0.1094(3) 0.4147(11) 0.077(3) Uani 1 1 d .
H20A H 0.1886 0.1069 0.4040 0.092 Uiso 1 1 calc R
H20B H 0.3216 0.1085 0.5121 0.092 Uiso 1 1 calc R
C21 C 0.3458(12) 0.1420(3) 0.3590(10) 0.078(3) Uani 1 1 d .
H21A H 0.3112 0.1438 0.2646 0.094 Uiso 1 1 calc R
H21B H 0.2966 0.1595 0.4114 0.094 Uiso 1 1 calc R
N7 N 0.4219(12) 0.1319(2) 0.8001(10) 0.085(3) Uani 1 1 d .
O3 O 0.4197(7) 0.14652(19) 0.6857(6) 0.086(2) Uani 1 1 d .
O4 O 0.5428(9) 0.1244(2) 0.8579(7) 0.101(3) Uani 1 1 d .
O5 O 0.2979(8) 0.12409(19) 0.8551(7) 0.089(2) Uani 1 1 d .
N8 N 0.9786(11) 0.1847(3) 0.4149(9) 0.082(2) Uani 1 1 d .
O6 O 0.9015(10) 0.1593(2) 0.4013(7) 0.109(3) Uani 1 1 d .
O7 O 1.0678(9) 0.18747(19) 0.5135(7) 0.101(2) Uani 1 1 d .
O8 O 0.9632(12) 0.2075(2) 0.3330(9) 0.144(4) Uani 1 1 d .
N9 N 0.3577(11) 0.0232(3) 0.6068(13) 0.101(3) Uani 1 1 d .
O10 O 0.3486(10) 0.0514(3) 0.6545(10) 0.127(3) Uani 1 1 d .
O11 O 0.3852(10) 0.0205(2) 0.4795(9) 0.115(3) Uani 1 1 d .
O12 O 0.3501(12) -0.0017(3) 0.6767(9) 0.139(4) Uani 1 1 d .
N10 N 1.0125(12) -0.0467(3) 0.8543(9) 0.092(3) Uani 1 1 d .
O13 O 0.9158(9) -0.0475(2) 0.7627(9) 0.113(2) Uani 1 1 d .
O14 O 1.0282(12) -0.0195(3) 0.9124(9) 0.142(4) Uani 1 1 d .
O15 O 1.0831(10) -0.0714(2) 0.8878(9) 0.126(3) Uani 1 1 d .
O2W O 0.3310(9) 0.0114(2) 0.9734(8) 0.117(3) Uani 1 1 d .
O3W O 0.3496(10) 0.0756(2) 0.0648(7) 0.110(2) Uani 1 1 d D
H3C H 0.355(15) 0.091(2) 0.003(10) 0.165 Uiso 1 1 d D
H3D H 0.332(16) 0.0577(16) 0.021(11) 0.165 Uiso 1 1 d D

loop_
_atom_site_aniso_label
_atom_site_aniso_U_11
_atom_site_aniso_U_22
_atom_site_aniso_U_33
_atom_site_aniso_U_23
_atom_site_aniso_U_13
_atom_site_aniso_U_12
Zn1 0.0910(9) 0.0675(7) 0.0686(6) 0.0011(6) -0.0214(7) 0.0055(6)
Zn2 0.0768(7) 0.0713(7) 0.0537(5) 0.0004(5) -0.0074(6) 0.0094(6)
O1W 0.059(5) 0.107(6) 0.087(5) 0.015(4) -0.007(4) -0.003(4)
O1 0.113(6) 0.072(5) 0.066(4) -0.008(3) -0.021(3) 0.021(4)
O2 0.058(5) 0.077(4) 0.057(4) 0.004(3) -0.003(3) 0.004(3)
N1 0.084(6) 0.065(6) 0.079(5) 0.016(4) -0.017(4) 0.004(4)
N2 0.073(6) 0.061(6) 0.073(4) 0.005(4) -0.010(4) 0.007(4)
N3 0.061(6) 0.077(6) 0.067(4) -0.005(4) -0.013(4) -0.001(4)
N4 0.073(6) 0.084(6) 0.050(4) -0.003(3) 0.001(4) 0.020(5)
N5 0.079(7) 0.073(6) 0.071(4) -0.003(4) -0.001(4) -0.014(4)
N6 0.091(8) 0.067(6) 0.095(6) 0.003(4) -0.020(5) 0.014(6)
C1 0.069(7) 0.076(8) 0.067(6) 0.001(5) 0.002(5) 0.005(5)
C2 0.079(8) 0.059(7) 0.080(6) -0.005(5) -0.016(5) 0.004(5)
C3 0.108(9) 0.062(7) 0.110(8) -0.002(6) -0.029(7) -0.007(6)
C4 0.117(10) 0.078(9) 0.106(8) -0.021(7) -0.028(7) 0.003(7)
C5 0.181(14) 0.095(11) 0.160(11) -0.034(9) -0.069(10) 0.015(9)
C6 0.098(10) 0.109(10) 0.078(6) -0.034(7) -0.031(6) 0.010(7)
C7 0.077(7) 0.078(8) 0.055(5) -0.011(5) -0.008(4) -0.001(5)
C8 0.080(8) 0.087(8) 0.065(5) 0.010(5) -0.014(5) -0.003(6)
C9 0.099(8) 0.096(8) 0.058(5) 0.005(6) -0.019(6) 0.009(6)
C10 0.154(10) 0.069(8) 0.058(6) 0.008(5) 0.002(6) 0.005(7)
C11 0.071(8) 0.070(8) 0.105(9) 0.020(6) 0.001(6) -0.010(6)
C12 0.086(9) 0.080(8) 0.106(9) 0.001(6) -0.015(6) -0.018(6)
C13 0.084(8) 0.064(7) 0.076(6) -0.003(5) 0.017(5) 0.011(6)
C14 0.072(8) 0.078(8) 0.082(6) -0.004(5) -0.009(5) -0.006(6)
C15 0.099(8) 0.058(7) 0.096(8) -0.001(6) -0.022(6) 0.006(6)
C16 0.103(9) 0.089(9) 0.084(7) 0.007(6) -0.039(6) -0.001(7)
C17 0.115(8) 0.070(7) 0.057(6) 0.005(5) -0.018(5) -0.008(6)
C18 0.069(6) 0.076(7) 0.066(5) -0.011(5) 0.010(6) 0.000(5)
C19 0.052(7) 0.092(8) 0.080(5) -0.011(5) -0.001(4) -0.006(5)
C20 0.049(7) 0.090(8) 0.092(6) -0.011(5) -0.001(5) -0.003(6)
C21 0.065(9) 0.096(8) 0.074(6) -0.005(5) -0.007(5) -0.003(6)
N7 0.067(7) 0.110(8) 0.077(7) -0.007(5) -0.014(6) 0.005(6)
O3 0.089(5) 0.115(6) 0.055(4) 0.015(4) 0.004(4) 0.016(4)
O4 0.076(6) 0.145(8) 0.081(5) 0.021(5) -0.003(4) -0.005(5)
O5 0.061(5) 0.130(7) 0.076(4) 0.023(4) -0.002(4) -0.001(4)
N8 0.093(8) 0.077(7) 0.075(5) 0.005(5) 0.004(5) -0.011(5)
O6 0.155(8) 0.081(6) 0.091(5) -0.002(4) -0.015(5) -0.033(6)
O7 0.109(6) 0.103(6) 0.092(5) 0.002(4) -0.032(4) -0.011(4)
O8 0.231(11) 0.097(7) 0.104(6) 0.032(5) -0.049(6) -0.044(6)
N9 0.086(8) 0.099(10) 0.119(10) -0.007(8) 0.004(6) -0.008(6)
O10 0.136(8) 0.109(8) 0.137(7) -0.007(6) 0.014(6) -0.013(6)
O11 0.140(8) 0.107(7) 0.097(6) 0.010(5) 0.011(5) -0.007(5)
O12 0.221(11) 0.096(8) 0.101(6) 0.010(5) 0.010(6) -0.020(7)
N10 0.121(9) 0.098(9) 0.057(5) -0.007(5) -0.022(5) -0.003(7)
O13 0.122(6) 0.115(7) 0.101(5) 0.004(5) -0.020(5) -0.007(5)
O14 0.207(11) 0.100(8) 0.119(6) 0.006(6) -0.045(7) -0.010(7)
O15 0.140(8) 0.118(8) 0.119(7) 0.040(6) -0.002(5) 0.045(6)
O2W 0.123(8) 0.127(7) 0.102(5) -0.019(5) -0.013(4) 0.018(5)
O3W 0.143(6) 0.119(6) 0.067(3) 0.003(4) -0.011(5) -0.019(5)

loop_
_atom_type_symbol
_atom_type_description
_atom_type_scat_dispersion_real
_atom_type_scat_dispersion_imag
_atom_type_scat_source
C C 0.0033 0.0016 'International Tables Vol C Tables 4.2.6.8 and 6.1.1.4'
H H 0.0000 0.0000 'International Tables Vol C Tables 4.2.6.8 and 6.1.1.4'
N N 0.0061 0.0033 'International Tables Vol C Tables 4.2.6.8 and 6.1.1.4'
O O 0.0106 0.0060 'International Tables Vol C Tables 4.2.6.8 and 6.1.1.4'
Zn Zn 0.2839 1.4301 'International Tables Vol C Tables 4.2.6.8 and 6.1.1.4'

loop_
_geom_angle_atom_site_label_1
_geom_angle_atom_site_label_2
_geom_angle_atom_site_label_3
_geom_angle
O2 Zn1 N1 158.2(3)
O2 Zn1 O1 82.7(2)
N1 Zn1 O1 85.6(3)
O2 Zn1 O3 100.0(3)
N1 Zn1 O3 99.6(3)
O1 Zn1 O3 96.6(3)
O2 Zn1 N3 103.8(3)
N1 Zn1 N3 83.6(3)
O1 Zn1 N3 164.7(3)
O3 Zn1 N3 95.9(3)
O2 Zn1 Zn2 40.39(17)
N1 Zn1 Zn2 127.9(2)
O1 Zn1 Zn2 43.0(2)
O3 Zn1 Zn2 95.19(18)
N3 Zn1 Zn2 143.9(2)
O2 Zn2 N2 163.7(3)
O2 Zn2 O1 82.1(2)
N2 Zn2 O1 85.5(3)
O2 Zn2 O1W 93.5(3)
N2 Zn2 O1W 98.6(3)
O1 Zn2 O1W 97.8(3)
O2 Zn2 N4 104.9(3)
N2 Zn2 N4 83.0(3)
O1 Zn2 N4 157.3(3)
O1W Zn2 N4 103.2(3)
O2 Zn2 Zn1 39.52(18)
N2 Zn2 Zn1 126.0(2)
O1 Zn2 Zn1 43.24(17)
O1W Zn2 Zn1 103.2(2)
N4 Zn2 Zn1 136.4(2)
C1 O1 Zn2 133.8(6)
C1 O1 Zn1 130.4(6)
Zn2 O1 Zn1 93.7(3)
Zn1 O2 Zn2 100.1(3)
C15 N1 C16 119.2(8)
C15 N1 Zn1 129.2(6)
C16 N1 Zn1 111.5(6)
C8 N2 C9 119.1(8)
C8 N2 Zn2 130.2(6)
C9 N2 Zn2 110.5(6)
C21 N3 C18 108.9(7)
C21 N3 C17 110.1(7)
C18 N3 C17 108.8(7)
C21 N3 Zn1 117.7(6)
C18 N3 Zn1 112.3(6)
C17 N3 Zn1 98.4(5)
C14 N4 C11 107.3(8)
C14 N4 C10 110.2(7)
C11 N4 C10 106.4(7)
C14 N4 Zn2 112.4(6)
C11 N4 Zn2 117.4(5)
C10 N4 Zn2 102.8(6)
C19 N5 C20 111.1(7)
C13 N6 C12 113.0(9)
O1 C1 C7 120.6(9)
O1 C1 C2 121.1(9)
C7 C1 C2 118.3(9)
C3 C2 C1 119.9(9)
C3 C2 C15 117.5(9)
C1 C2 C15 122.6(9)
C2 C3 C4 123.4(10)
C3 C4 C6 116.3(10)
C3 C4 C5 121.4(11)
C6 C4 C5 122.2(11)
C7 C6 C4 124.0(10)
C6 C7 C1 118.0(9)
C6 C7 C8 118.2(8)
C1 C7 C8 123.8(9)
N2 C8 C7 125.6(9)
N2 C9 C10 108.3(8)
C9 C10 N4 111.0(8)
N4 C11 C12 114.1(8)
N6 C12 C11 109.9(9)
N6 C13 C14 112.9(8)
N4 C14 C13 108.5(8)
N1 C15 C2 126.5(9)
C17 C16 N1 108.0(8)
N3 C17 C16 113.1(8)
N3 C18 C19 112.1(8)
N5 C19 C18 110.7(8)
C21 C20 N5 110.6(8)
N3 C21 C20 113.2(8)
O4 N7 O5 119.2(9)
O4 N7 O3 122.0(10)
O5 N7 O3 118.8(9)
N7 O3 Zn1 122.8(7)
O8 N8 O6 119.4(10)
O8 N8 O7 120.5(10)
O6 N8 O7 120.1(10)
O12 N9 O10 123.1(13)
O12 N9 O11 119.3(13)
O10 N9 O11 117.5(13)
O15 N10 O13 121.7(11)
O15 N10 O14 122.9(11)
O13 N10 O14 115.4(11)

loop_
_geom_bond_atom_site_label_1
_geom_bond_atom_site_label_2
_geom_bond_distance
Zn1 O2 1.939(6)
Zn1 N1 2.033(8)
Zn1 O1 2.060(6)
Zn1 O3 2.122(7)
Zn1 N3 2.238(7)
Zn1 Zn2 3.0006(15)
Zn2 O2 1.975(5)
Zn2 N2 2.037(8)
Zn2 O1 2.052(7)
Zn2 O1W 2.089(7)
Zn2 N4 2.215(8)
O1 C1 1.296(11)
N1 C15 1.251(11)
N1 C16 1.501(10)
N2 C8 1.268(12)
N2 C9 1.480(11)
N3 C21 1.465(11)
N3 C18 1.467(11)
N3 C17 1.483(11)
N4 C14 1.485(11)
N4 C11 1.489(11)
N4 C10 1.511(12)
N5 C19 1.482(10)
N5 C20 1.503(12)
N6 C13 1.440(12)
N6 C12 1.449(12)
C1 C7 1.428(12)
C1 C2 1.431(13)
C2 C3 1.362(14)
C2 C15 1.470(13)
C3 C4 1.387(15)
C4 C6 1.392(15)
C4 C5 1.499(15)
C6 C7 1.390(13)
C7 C8 1.457(13)
C9 C10 1.481(13)
C11 C12 1.494(13)
C13 C14 1.527(12)
C16 C17 1.488(13)
C18 C19 1.488(13)
C20 C21 1.475(14)
N7 O4 1.235(9)
N7 O5 1.250(10)
N7 O3 1.258(11)
N8 O8 1.220(11)
N8 O6 1.231(10)
N8 O7 1.242(9)
N9 O12 1.213(12)
N9 O10 1.225(12)
N9 O11 1.266(12)
N10 O15 1.211(12)
N10 O13 1.229(11)
N10 O14 1.238(12)

loop_
_geom_torsion_atom_site_label_1
_geom_torsion_atom_site_label_2
_geom_torsion_atom_site_label_3
_geom_torsion_atom_site_label_4
_geom_torsion
N1 Zn1 Zn2 O2 -154.2(4)
O1 Zn1 Zn2 O2 -166.5(4)
O3 Zn1 Zn2 O2 99.4(3)
N3 Zn1 Zn2 O2 -8.1(4)
O2 Zn1 Zn2 N2 -169.6(4)
N1 Zn1 Zn2 N2 36.2(4)
O1 Zn1 Zn2 N2 23.9(4)
O3 Zn1 Zn2 N2 -70.2(3)
N3 Zn1 Zn2 N2 -177.7(5)
O2 Zn1 Zn2 O1 166.5(4)
N1 Zn1 Zn2 O1 12.3(4)
O3 Zn1 Zn2 O1 -94.1(3)
N3 Zn1 Zn2 O1 158.4(5)
O2 Zn1 Zn2 O1W 79.2(4)
N1 Zn1 Zn2 O1W -75.0(4)
O1 Zn1 Zn2 O1W -87.3(3)
O3 Zn1 Zn2 O1W 178.6(3)
N3 Zn1 Zn2 O1W 71.1(4)
O2 Zn1 Zn2 N4 -46.7(4)
N1 Zn1 Zn2 N4 159.1(4)
O1 Zn1 Zn2 N4 146.8(4)
O3 Zn1 Zn2 N4 52.7(3)
N3 Zn1 Zn2 N4 -54.8(5)
O2 Zn2 O1 C1 173.1(9)
N2 Zn2 O1 C1 3.6(9)
O1W Zn2 O1 C1 -94.5(9)
N4 Zn2 O1 C1 63.3(12)
Zn1 Zn2 O1 C1 164.5(10)
O2 Zn2 O1 Zn1 8.6(2)
N2 Zn2 O1 Zn1 -160.8(3)
O1W Zn2 O1 Zn1 101.0(3)
N4 Zn2 O1 Zn1 -101.2(7)
O2 Zn1 O1 C1 -174.1(8)
N1 Zn1 O1 C1 24.4(8)
O3 Zn1 O1 C1 -74.8(8)
N3 Zn1 O1 C1 69.8(14)
Zn2 Zn1 O1 C1 -165.3(9)
O2 Zn1 O1 Zn2 -8.8(2)
N1 Zn1 O1 Zn2 -170.3(3)
O3 Zn1 O1 Zn2 90.6(3)
N3 Zn1 O1 Zn2 -124.9(10)
N1 Zn1 O2 Zn2 67.4(8)
O1 Zn1 O2 Zn2 9.2(3)
O3 Zn1 O2 Zn2 -86.2(3)
N3 Zn1 O2 Zn2 175.1(3)
N2 Zn2 O2 Zn1 31.3(11)
O1 Zn2 O2 Zn1 -9.3(3)
O1W Zn2 O2 Zn1 -106.6(3)
N4 Zn2 O2 Zn1 148.7(3)
O2 Zn1 N1 C15 -71.2(13)
O1 Zn1 N1 C15 -13.5(10)
O3 Zn1 N1 C15 82.4(10)
N3 Zn1 N1 C15 177.4(10)
Zn2 Zn1 N1 C15 -21.9(11)
O2 Zn1 N1 C16 112.2(8)
O1 Zn1 N1 C16 169.8(7)
O3 Zn1 N1 C16 -94.2(6)
N3 Zn1 N1 C16 0.7(6)
Zn2 Zn1 N1 C16 161.4(5)
O2 Zn2 N2 C8 -41.2(16)
O1 Zn2 N2 C8 -0.9(9)
O1W Zn2 N2 C8 96.2(9)
N4 Zn2 N2 C8 -161.4(9)
Zn1 Zn2 N2 C8 -17.1(10)
O2 Zn2 N2 C9 134.7(9)
O1 Zn2 N2 C9 175.0(7)
O1W Zn2 N2 C9 -87.8(7)
N4 Zn2 N2 C9 14.6(6)
Zn1 Zn2 N2 C9 158.9(5)
O2 Zn1 N3 C21 108.3(6)
N1 Zn1 N3 C21 -92.6(7)
O1 Zn1 N3 C21 -138.2(10)
O3 Zn1 N3 C21 6.4(7)
Zn2 Zn1 N3 C21 113.7(6)
O2 Zn1 N3 C18 -19.3(7)
N1 Zn1 N3 C18 139.8(7)
O1 Zn1 N3 C18 94.3(12)
O3 Zn1 N3 C18 -121.1(6)
Zn2 Zn1 N3 C18 -13.9(8)
O2 Zn1 N3 C17 -133.7(5)
N1 Zn1 N3 C17 25.4(6)
O1 Zn1 N3 C17 -20.1(14)
O3 Zn1 N3 C17 124.5(6)
Zn2 Zn1 N3 C17 -128.2(5)
O2 Zn2 N4 C14 89.8(6)
N2 Zn2 N4 C14 -104.8(6)
O1 Zn2 N4 C14 -164.8(6)
O1W Zn2 N4 C14 -7.5(6)
Zn1 Zn2 N4 C14 118.4(5)
O2 Zn2 N4 C11 -35.4(7)
N2 Zn2 N4 C11 130.0(6)
O1 Zn2 N4 C11 70.0(10)
O1W Zn2 N4 C11 -132.7(6)
Zn1 Zn2 N4 C11 -6.8(7)
O2 Zn2 N4 C10 -151.8(6)
N2 Zn2 N4 C10 13.6(6)
O1 Zn2 N4 C10 -46.4(10)
O1W Zn2 N4 C10 110.9(6)
Zn1 Zn2 N4 C10 -123.2(5)
Zn2 O1 C1 C7 -1.2(14)
Zn1 O1 C1 C7 158.3(6)
Zn2 O1 C1 C2 176.8(6)
Zn1 O1 C1 C2 -23.7(13)
O1 C1 C2 C3 -174.8(9)
C7 C1 C2 C3 3.2(14)
O1 C1 C2 C15 4.8(15)
C7 C1 C2 C15 -177.2(9)
C1 C2 C3 C4 -3.9(17)
C15 C2 C3 C4 176.5(11)
C2 C3 C4 C6 2.7(19)
C2 C3 C4 C5 179.6(12)
C3 C4 C6 C7 -1.0(19)
C5 C4 C6 C7 -177.9(12)
C4 C6 C7 C1 0.5(17)
C4 C6 C7 C8 -178.0(11)
O1 C1 C7 C6 176.5(9)
C2 C1 C7 C6 -1.6(14)
O1 C1 C7 C8 -5.1(15)
C2 C1 C7 C8 176.9(9)
C9 N2 C8 C7 -179.7(9)
Zn2 N2 C8 C7 -4.0(16)
C6 C7 C8 N2 -173.7(10)
C1 C7 C8 N2 7.9(17)
C8 N2 C9 C10 135.0(10)
Zn2 N2 C9 C10 -41.4(10)
N2 C9 C10 N4 56.2(11)
C14 N4 C10 C9 79.4(10)
C11 N4 C10 C9 -164.6(8)
Zn2 N4 C10 C9 -40.6(9)
C14 N4 C11 C12 -59.3(11)
C10 N4 C11 C12 -177.2(9)
Zn2 N4 C11 C12 68.4(10)
C13 N6 C12 C11 -51.3(11)
N4 C11 C12 N6 55.0(12)
C12 N6 C13 C14 54.8(11)
C11 N4 C14 C13 57.8(10)
C10 N4 C14 C13 173.3(8)
Zn2 N4 C14 C13 -72.7(8)
N6 C13 C14 N4 -58.1(11)
C16 N1 C15 C2 179.8(9)
Zn1 N1 C15 C2 3.4(17)
C3 C2 C15 N1 -174.8(11)
C1 C2 C15 N1 5.5(17)
C15 N1 C16 C17 155.2(10)
Zn1 N1 C16 C17 -27.8(10)
C21 N3 C17 C16 73.4(10)
C18 N3 C17 C16 -167.4(8)
Zn1 N3 C17 C16 -50.3(8)
N1 C16 C17 N3 55.9(11)
C21 N3 C18 C19 -57.9(10)
C17 N3 C18 C19 -177.9(8)
Zn1 N3 C18 C19 74.3(9)
C20 N5 C19 C18 -53.7(10)
N3 C18 C19 N5 57.3(10)
C19 N5 C20 C21 52.8(11)
C18 N3 C21 C20 57.5(11)
C17 N3 C21 C20 176.8(8)
Zn1 N3 C21 C20 -71.7(9)
N5 C20 C21 N3 -55.5(11)
O4 N7 O3 Zn1 6.7(13)
O5 N7 O3 Zn1 -171.8(7)
O2 Zn1 O3 N7 38.0(8)
N1 Zn1 O3 N7 -132.3(7)
O1 Zn1 O3 N7 -45.7(8)
N3 Zn1 O3 N7 143.2(7)
Zn2 Zn1 O3 N7 -2.5(7)
